data_7226046
loop_
_publ_author_name
'wang, yan-qin'
'Tan, Qinghua'
'Guo, Xiao Yu'
'Liu, Hou-Ting'
'Liu, Zhiliang'
'Gao, En-Qing'

_publ_section_title
;
 Novel manganese(II) and cobalt(II) 2D polymers containing alternating
 chains with mixed azide and carboxylate bridges: crystal structure and
 magnetic properties
;
_journal_name_full 'RSC Adv.'
_journal_paper_doi 10.1039/C6RA09143A
_journal_year 2016
_chemical_formula_sum 'C34 H36 Co3 N22 O13'
_chemical_formula_weight 1137.64
_chemical_name_systematic
; 
 ? 
;
_space_group_IT_number 2
_symmetry_cell_setting triclinic
_symmetry_space_group_name_Hall '-P 1'
_symmetry_space_group_name_H-M 'P -1'
_atom_sites_solution_hydrogens geom
_atom_sites_solution_primary direct
_atom_sites_solution_secondary difmap
_audit_creation_method SHELXL-97
_audit_update_record
;
2016-07-19 deposited with the CCDC.
2016-07-25 downloaded from the CCDC.
;
_cell_angle_alpha 71.812(10)
_cell_angle_beta 76.599(11)
_cell_angle_gamma 72.559(11)
_cell_formula_units_Z 1
_cell_length_a 10.0434(13)
_cell_length_b 11.0274(13)
_cell_length_c 11.2225(13)
_cell_measurement_reflns_used 1069
_cell_measurement_temperature 293(2)
_cell_measurement_theta_max 71.1000
_cell_measurement_theta_min 5.1880
_cell_volume 1113.4(2)
_computing_cell_refinement 'Bruker FRAMBO'
_computing_data_collection 'Bruker FRAMBO'
_computing_data_reduction 'Bruker SAINT'
_computing_molecular_graphics 'Bruker SHELXTL'
_computing_publication_material 'Bruker SHELXTL'
_computing_structure_refinement 'Bruker SHELXTL'
_computing_structure_solution 'Bruker SHELXTL'
_diffrn_ambient_temperature 293(2)
_diffrn_measured_fraction_theta_full 0.983
_diffrn_measured_fraction_theta_max 0.983
_diffrn_measurement_device_type 'Xcalibur, Eos, Gemini'
_diffrn_radiation_monochromator graphite
_diffrn_radiation_source 'Enhance (Cu) X-ray Source'
_diffrn_radiation_type CuK\a
_diffrn_radiation_wavelength 1.54178
_diffrn_reflns_av_R_equivalents 0.1051
_diffrn_reflns_av_sigmaI/netI 0.2414
_diffrn_reflns_limit_h_max 11
_diffrn_reflns_limit_h_min -11
_diffrn_reflns_limit_k_max 13
_diffrn_reflns_limit_k_min -13
_diffrn_reflns_limit_l_max 13
_diffrn_reflns_limit_l_min -12
_diffrn_reflns_number 6607
_diffrn_reflns_theta_full 67.23
_diffrn_reflns_theta_max 67.23
_diffrn_reflns_theta_min 4.20
_exptl_absorpt_coefficient_mu 9.434
_exptl_absorpt_correction_T_max 0.5580
_exptl_absorpt_correction_T_min 0.5190
_exptl_absorpt_correction_type multi-scan
_exptl_absorpt_process_details sadabs
_exptl_crystal_colour pink
_exptl_crystal_density_diffrn 1.697
_exptl_crystal_density_method 'not measured'
_exptl_crystal_description block
_exptl_crystal_F_000 579
_exptl_crystal_size_max 0.08
_exptl_crystal_size_mid 0.07
_exptl_crystal_size_min 0.07
_refine_diff_density_max 0.753
_refine_diff_density_min -0.878
_refine_diff_density_rms 0.114
_refine_ls_extinction_coef 0.018(2)
_refine_ls_extinction_expression Fc^*^=kFc[1+0.001xFc^2^\l^3^/sin(2\q)]^-1/4^
_refine_ls_extinction_method SHELXL
_refine_ls_goodness_of_fit_ref 0.936
_refine_ls_hydrogen_treatment constr
_refine_ls_matrix_type full
_refine_ls_number_parameters 332
_refine_ls_number_reflns 3921
_refine_ls_number_restraints 804
_refine_ls_restrained_S_all 0.867
_refine_ls_R_factor_all 0.2374
_refine_ls_R_factor_gt 0.1247
_refine_ls_shift/su_max 0.000
_refine_ls_shift/su_mean 0.000
_refine_ls_structure_factor_coef Fsqd
_refine_ls_weighting_details 'calc w=1/[\s^2^(Fo^2^)+(0.1610P)^2^+0.0000P] where P=(Fo^2^+2Fc^2^)/3'
_refine_ls_weighting_scheme calc
_refine_ls_wR_factor_gt 0.2780
_refine_ls_wR_factor_ref 0.3991
_reflns_number_gt 1193
_reflns_number_total 3921
_reflns_threshold_expression >2sigma(I)
_cod_data_source_file c6ra09143a1.cif
_cod_data_source_block 3
_cod_original_sg_symbol_H-M P-1
_cod_database_code 7226046

loop_
_symmetry_equiv_pos_as_xyz
'x, y, z'
'-x, -y, -z'

loop_
_atom_site_label
_atom_site_type_symbol
_atom_site_fract_x
_atom_site_fract_y
_atom_site_fract_z
_atom_site_U_iso_or_equiv
_atom_site_adp_type
_atom_site_occupancy
_atom_site_symmetry_multiplicity
_atom_site_calc_flag
_atom_site_refinement_flags
Co1 Co -0.3271(2) 0.46535(19) 1.4612(2) 0.0702(8) Uani 1 1 d U
Co2 Co 0.0000 0.5000 1.5000 0.0698(10) Uani 1 2 d SU
C1 C -0.0479(18) 0.4428(13) 1.2706(14) 0.074(3) Uani 1 1 d U
C2 C 0.0325(16) 0.3912(12) 1.1561(13) 0.073(3) Uani 1 1 d U
C3 C 0.1744(16) 0.4004(12) 1.1150(13) 0.076(3) Uani 1 1 d U
H3 H 0.2138 0.4422 1.1534 0.091 Uiso 1 1 calc R
C4 C -0.0250(16) 0.3347(12) 1.0901(12) 0.071(3) Uani 1 1 d U
H4 H -0.1199 0.3335 1.1107 0.085 Uiso 1 1 calc R
C5 C 0.0612(17) 0.2803(13) 0.9934(13) 0.079(3) Uani 1 1 d U
H5 H 0.0247 0.2392 0.9521 0.095 Uiso 1 1 calc R
C6 C 0.2534(17) 0.3466(13) 1.0173(13) 0.081(3) Uani 1 1 d U
H6 H 0.3470 0.3511 0.9903 0.098 Uiso 1 1 calc R
C7 C 0.3714(17) 0.0423(13) 1.0602(13) 0.080(3) Uani 1 1 d U
H7 H 0.2826 0.0721 1.1037 0.096 Uiso 1 1 calc R
C8 C 0.2890(16) 0.2150(12) 0.8675(13) 0.081(3) Uani 1 1 d U
H8A H 0.3353 0.2746 0.7992 0.097 Uiso 1 1 calc R
H8B H 0.2335 0.1810 0.8313 0.097 Uiso 1 1 calc R
C9 C 0.3992(16) 0.1018(12) 0.9342(13) 0.072(3) Uani 1 1 d U
C10 C 0.5330(16) 0.0598(12) 0.8726(12) 0.070(3) Uani 1 1 d U
C11 C 0.5833(16) 0.1151(11) 0.7332(12) 0.071(3) Uani 1 1 d U
H11A H 0.6620 0.1528 0.7242 0.085 Uiso 1 1 calc R
H11B H 0.5076 0.1843 0.6952 0.085 Uiso 1 1 calc R
C12 C 0.5272(16) -0.0543(12) 0.6663(12) 0.072(3) Uani 1 1 d U
H12 H 0.4358 -0.0293 0.7076 0.087 Uiso 1 1 calc R
C13 C 0.7639(16) -0.0304(13) 0.6098(12) 0.073(3) Uani 1 1 d U
H13 H 0.8309 0.0110 0.6127 0.087 Uiso 1 1 calc R
C14 C 0.8012(16) -0.1270(11) 0.5492(12) 0.071(3) Uani 1 1 d U
H14 H 0.8945 -0.1538 0.5128 0.086 Uiso 1 1 calc R
C15 C 0.5619(17) -0.1506(12) 0.6055(12) 0.076(3) Uani 1 1 d U
H15 H 0.4946 -0.1932 0.6060 0.091 Uiso 1 1 calc R
C16 C 0.7011(16) -0.1861(12) 0.5410(12) 0.072(3) Uani 1 1 d U
C17 C 0.7380(18) -0.2896(12) 0.4717(13) 0.075(3) Uani 1 1 d U
N1 N -0.3025(14) 0.2715(11) 1.4564(11) 0.079(3) Uani 1 1 d U
N2 N -0.1982(16) 0.2052(11) 1.4025(12) 0.082(3) Uani 1 1 d U
N3 N -0.0985(16) 0.1395(13) 1.3564(13) 0.107(4) Uani 1 1 d U
N4 N -0.5044(13) 0.5426(11) 1.3705(11) 0.076(3) Uani 1 1 d U
N5 N -0.5127(14) 0.5117(12) 1.2807(14) 0.089(3) Uani 1 1 d U
N6 N -0.5233(19) 0.4726(17) 1.1938(15) 0.131(5) Uani 1 1 d U
N7 N -0.1720(13) 0.4085(11) 1.5778(11) 0.081(3) Uani 1 1 d U
N8 N -0.1665(14) 0.3335(13) 1.6787(13) 0.097(3) Uani 1 1 d U
N9 N -0.173(2) 0.267(2) 1.7784(18) 0.180(8) Uani 1 1 d U
N10 N 0.1952(13) 0.2868(10) 0.9601(10) 0.075(3) Uani 1 1 d U
N11 N 0.6290(13) 0.0059(9) 0.6661(10) 0.067(2) Uani 1 1 d U
O1 O 0.0376(11) 0.4412(8) 1.3397(9) 0.082(2) Uani 1 1 d U
O2 O -0.1785(11) 0.4728(8) 1.2844(8) 0.072(2) Uani 1 1 d U
O3 O 0.8682(11) -0.3204(8) 0.4213(8) 0.079(2) Uani 1 1 d U
O4 O 0.6466(11) -0.3410(8) 0.4679(9) 0.080(2) Uani 1 1 d U
O5 O 0.8036(19) 0.0257(18) 0.1867(17) 0.205(7) Uani 1 1 d U
H5C H 0.7537 0.0940 0.1421 0.247 Uiso 1 1 d R
H5D H 0.8363 0.0496 0.2368 0.247 Uiso 1 1 d R
O6 O 0.632(2) 0.2754(18) 0.0479(17) 0.223(7) Uani 1 1 d U
H6C H 0.5965 0.3452 0.0731 0.267 Uiso 1 1 d R
H6D H 0.6798 0.2943 -0.0254 0.267 Uiso 1 1 d R
O7 O 0.942(3) 0.024(3) 0.952(7) 0.35(4) Uani 0.50 1 d P
H7C H 0.9074 0.0943 0.8991 0.422 Uiso 0.50 1 d PR
H7D H 0.8948 0.0251 1.0252 0.422 Uiso 0.50 1 d PR

loop_
_atom_site_aniso_label
_atom_site_aniso_U_11
_atom_site_aniso_U_22
_atom_site_aniso_U_33
_atom_site_aniso_U_23
_atom_site_aniso_U_13
_atom_site_aniso_U_12
Co1 0.0826(17) 0.0575(12) 0.0742(15) -0.0157(10) -0.0110(11) -0.0247(11)
Co2 0.080(2) 0.0598(17) 0.073(2) -0.0177(14) -0.0110(16) -0.0231(16)
C1 0.090(5) 0.057(4) 0.076(5) -0.018(4) -0.005(5) -0.022(5)
C2 0.085(6) 0.056(5) 0.074(5) -0.013(4) -0.012(5) -0.017(5)
C3 0.088(6) 0.059(5) 0.074(5) -0.015(4) -0.004(5) -0.019(5)
C4 0.080(5) 0.059(5) 0.078(5) -0.015(4) -0.013(5) -0.027(4)
C5 0.091(6) 0.062(5) 0.077(6) -0.018(5) -0.007(5) -0.012(5)
C6 0.091(6) 0.061(5) 0.079(6) -0.014(5) -0.002(5) -0.012(5)
C7 0.090(6) 0.063(5) 0.077(6) -0.018(5) -0.012(6) -0.005(5)
C8 0.093(6) 0.063(5) 0.071(6) -0.014(5) -0.008(5) -0.005(5)
C9 0.092(6) 0.056(5) 0.066(5) -0.019(4) -0.010(5) -0.012(5)
C10 0.092(6) 0.050(5) 0.060(5) -0.013(4) -0.009(5) -0.012(5)
C11 0.095(6) 0.054(5) 0.070(5) -0.020(4) -0.015(5) -0.020(5)
C12 0.096(6) 0.057(5) 0.063(5) -0.015(4) -0.012(5) -0.018(5)
C13 0.084(6) 0.062(5) 0.071(6) -0.011(5) -0.008(5) -0.026(5)
C14 0.099(6) 0.049(5) 0.073(5) -0.020(4) -0.012(5) -0.024(5)
C15 0.099(6) 0.060(5) 0.069(5) -0.017(4) -0.012(5) -0.021(5)
C16 0.097(6) 0.053(5) 0.064(5) -0.013(4) -0.012(5) -0.017(5)
C17 0.103(7) 0.051(5) 0.071(6) -0.016(5) -0.009(6) -0.023(5)
N1 0.094(6) 0.063(5) 0.083(5) -0.012(4) -0.009(5) -0.033(4)
N2 0.100(6) 0.057(5) 0.085(6) -0.012(4) -0.011(5) -0.023(5)
N3 0.111(9) 0.075(7) 0.108(9) -0.026(7) 0.007(8) 0.001(7)
N4 0.085(6) 0.074(6) 0.085(6) -0.020(5) -0.021(5) -0.037(5)
N5 0.089(7) 0.085(6) 0.091(7) -0.020(6) -0.011(6) -0.027(6)
N6 0.148(13) 0.167(13) 0.101(11) -0.062(10) -0.019(10) -0.043(11)
N7 0.094(5) 0.067(5) 0.073(5) -0.006(4) -0.005(5) -0.026(5)
N8 0.100(7) 0.092(6) 0.090(7) 0.016(6) -0.018(6) -0.048(6)
N9 0.160(14) 0.191(14) 0.155(14) 0.085(11) -0.049(11) -0.109(11)
N10 0.087(6) 0.057(4) 0.066(5) -0.013(4) -0.005(5) -0.004(4)
N11 0.092(6) 0.048(4) 0.065(5) -0.018(4) -0.009(5) -0.022(4)
O1 0.093(5) 0.073(4) 0.075(5) -0.023(4) -0.003(4) -0.016(4)
O2 0.083(4) 0.062(4) 0.075(4) -0.016(3) -0.016(4) -0.021(4)
O3 0.095(6) 0.072(5) 0.077(5) -0.023(4) -0.013(5) -0.025(5)
O4 0.103(6) 0.058(4) 0.085(5) -0.020(4) -0.017(5) -0.027(4)
O5 0.208(16) 0.232(15) 0.218(15) -0.090(12) -0.017(13) -0.094(13)
O6 0.238(17) 0.222(15) 0.197(14) -0.073(12) -0.003(13) -0.045(13)
O7 0.11(3) 0.10(3) 0.71(12) 0.05(4) -0.01(5) -0.02(2)

loop_
_atom_type_symbol
_atom_type_description
_atom_type_scat_dispersion_real
_atom_type_scat_dispersion_imag
_atom_type_scat_source
C C 0.0181 0.0091 'International Tables Vol C Tables 4.2.6.8 and 6.1.1.4'
H H 0.0000 0.0000 'International Tables Vol C Tables 4.2.6.8 and 6.1.1.4'
Co Co -2.3653 3.6143 'International Tables Vol C Tables 4.2.6.8 and 6.1.1.4'
N N 0.0311 0.0180 'International Tables Vol C Tables 4.2.6.8 and 6.1.1.4'
O O 0.0492 0.0322 'International Tables Vol C Tables 4.2.6.8 and 6.1.1.4'

loop_
_geom_angle_atom_site_label_1
_geom_angle_atom_site_label_2
_geom_angle_atom_site_label_3
_geom_angle
_geom_angle_site_symmetry_1
_geom_angle_site_symmetry_3
N4 Co1 N1 94.9(5) . .
N4 Co1 N7 168.8(5) . .
N1 Co1 N7 92.6(5) . .
N4 Co1 O4 85.0(4) . 1_466
N1 Co1 O4 179.4(4) . 1_466
N7 Co1 O4 87.4(4) . 1_466
N4 Co1 O2 94.0(4) . .
N1 Co1 O2 83.2(4) . .
N7 Co1 O2 95.1(4) . .
O4 Co1 O2 97.4(3) 1_466 .
N4 Co1 N4 80.3(5) . 2_468
N1 Co1 N4 94.7(4) . 2_468
N7 Co1 N4 90.9(4) . 2_468
O4 Co1 N4 84.6(4) 1_466 2_468
O2 Co1 N4 173.8(4) . 2_468
O1 Co2 O1 180.00(17) . 2_568
O1 Co2 O3 92.4(4) . 1_466
O1 Co2 O3 87.6(4) 2_568 1_466
O1 Co2 O3 87.6(4) . 2_657
O1 Co2 O3 92.4(4) 2_568 2_657
O3 Co2 O3 180.000(2) 1_466 2_657
O1 Co2 N7 92.1(4) . .
O1 Co2 N7 87.9(4) 2_568 .
O3 Co2 N7 92.7(4) 1_466 .
O3 Co2 N7 87.3(4) 2_657 .
O1 Co2 N7 87.9(4) . 2_568
O1 Co2 N7 92.1(4) 2_568 2_568
O3 Co2 N7 87.3(4) 1_466 2_568
O3 Co2 N7 92.7(4) 2_657 2_568
N7 Co2 N7 180.0(5) . 2_568
O2 C1 O1 131.4(14) . .
O2 C1 C2 117.9(14) . .
O1 C1 C2 110.6(14) . .
C4 C2 C3 118.4(14) . .
C4 C2 C1 124.1(14) . .
C3 C2 C1 117.5(13) . .
C6 C3 C2 119.0(15) . .
C6 C3 H3 120.5 . .
C2 C3 H3 120.5 . .
C5 C4 C2 119.5(14) . .
C5 C4 H4 120.2 . .
C2 C4 H4 120.2 . .
N10 C5 C4 120.4(15) . .
N10 C5 H5 119.8 . .
C4 C5 H5 119.8 . .
N10 C6 C3 120.5(15) . .
N10 C6 H6 119.7 . .
C3 C6 H6 119.7 . .
C9 C7 C10 124.1(13) . 2_657
C9 C7 H7 117.9 . .
C10 C7 H7 117.9 2_657 .
N10 C8 C9 109.5(11) . .
N10 C8 H8A 109.8 . .
C9 C8 H8A 109.8 . .
N10 C8 H8B 109.8 . .
C9 C8 H8B 109.8 . .
H8A C8 H8B 108.2 . .
C7 C9 C10 117.0(13) . .
C7 C9 C8 120.9(13) . .
C10 C9 C8 121.9(12) . .
C9 C10 C7 118.8(12) . 2_657
C9 C10 C11 124.5(13) . .
C7 C10 C11 116.7(13) 2_657 .
C10 C11 N11 109.5(10) . .
C10 C11 H11A 109.8 . .
N11 C11 H11A 109.8 . .
C10 C11 H11B 109.8 . .
N11 C11 H11B 109.8 . .
H11A C11 H11B 108.2 . .
C15 C12 N11 119.1(14) . .
C15 C12 H12 120.4 . .
N11 C12 H12 120.4 . .
N11 C13 C14 119.8(13) . .
N11 C13 H13 120.1 . .
C14 C13 H13 120.1 . .
C13 C14 C16 120.4(14) . .
C13 C14 H14 119.8 . .
C16 C14 H14 119.8 . .
C12 C15 C16 119.8(14) . .
C12 C15 H15 120.1 . .
C16 C15 H15 120.1 . .
C14 C16 C15 118.7(12) . .
C14 C16 C17 121.5(14) . .
C15 C16 C17 119.7(14) . .
O4 C17 O3 124.7(13) . .
O4 C17 C16 119.7(15) . .
O3 C17 C16 115.6(14) . .
N2 N1 Co1 125.4(9) . .
N3 N2 N1 177.3(15) . .
N5 N4 Co1 122.4(11) . .
N5 N4 Co1 121.3(10) . 2_468
Co1 N4 Co1 99.7(5) . 2_468
N4 N5 N6 175.8(16) . .
N8 N7 Co1 129.2(11) . .
N8 N7 Co2 116.3(11) . .
Co1 N7 Co2 114.5(5) . .
N9 N8 N7 174(2) . .
C5 N10 C6 122.0(13) . .
C5 N10 C8 119.3(13) . .
C6 N10 C8 118.4(13) . .
C13 N11 C12 122.0(11) . .
C13 N11 C11 121.2(11) . .
C12 N11 C11 116.8(12) . .
C1 O1 Co2 130.3(10) . .
C1 O2 Co1 128.1(9) . .
C17 O3 Co2 120.1(8) . 1_644
C17 O4 Co1 127.5(10) . 1_644
H5C O5 H5D 108.2 . .
H6C O6 H6D 108.8 . .
O7 O7 H7C 136.7 2_757 .
O7 O7 H7D 74.0 2_757 .
H7C O7 H7D 108.4 . .

loop_
_geom_bond_atom_site_label_1
_geom_bond_atom_site_label_2
_geom_bond_distance
_geom_bond_site_symmetry_2
Co1 N4 2.078(12) .
Co1 N1 2.093(11) .
Co1 N7 2.094(13) .
Co1 O4 2.095(8) 1_466
Co1 O2 2.184(10) .
Co1 N4 2.223(12) 2_468
Co2 O1 2.016(9) .
Co2 O1 2.016(9) 2_568
Co2 O3 2.082(9) 1_466
Co2 O3 2.082(9) 2_657
Co2 N7 2.135(12) .
Co2 N7 2.135(12) 2_568
C1 O2 1.237(16) .
C1 O1 1.277(17) .
C1 C2 1.526(18) .
C2 C4 1.405(18) .
C2 C3 1.417(18) .
C3 C6 1.380(18) .
C3 H3 0.9300 .
C4 C5 1.395(17) .
C4 H4 0.9300 .
C5 N10 1.328(17) .
C5 H5 0.9300 .
C6 N10 1.364(18) .
C6 H6 0.9300 .
C7 C9 1.362(16) .
C7 C10 1.384(18) 2_657
C7 H7 0.9300 .
C8 N10 1.485(15) .
C8 C9 1.522(18) .
C8 H8A 0.9700 .
C8 H8B 0.9700 .
C9 C10 1.377(17) .
C10 C7 1.384(18) 2_657
C10 C11 1.515(17) .
C11 N11 1.518(14) .
C11 H11A 0.9700 .
C11 H11B 0.9700 .
C12 C15 1.354(16) .
C12 N11 1.375(17) .
C12 H12 0.9300 .
C13 N11 1.354(16) .
C13 C14 1.354(16) .
C13 H13 0.9300 .
C14 C16 1.384(18) .
C14 H14 0.9300 .
C15 C16 1.418(19) .
C15 H15 0.9300 .
C16 C17 1.487(17) .
C17 O4 1.230(16) .
C17 O3 1.287(16) .
N1 N2 1.233(15) .
N2 N3 1.164(15) .
N4 N5 1.188(15) .
N4 Co1 2.223(12) 2_468
N5 N6 1.219(17) .
N7 N8 1.177(15) .
N8 N9 1.129(17) .
O3 Co2 2.082(9) 1_644
O4 Co1 2.095(8) 1_644
O5 H5C 0.8500 .
O5 H5D 0.8500 .
O6 H6C 0.8502 .
O6 H6D 0.8500 .
O7 O7 1.63(12) 2_757
O7 H7C 0.8500 .
O7 H7D 0.8499 .

loop_
_geom_torsion_atom_site_label_1
_geom_torsion_atom_site_label_2
_geom_torsion_atom_site_label_3
_geom_torsion_atom_site_label_4
_geom_torsion
_geom_torsion_site_symmetry_1
_geom_torsion_site_symmetry_4
O2 C1 C2 C4 -22.0(19) . .
O1 C1 C2 C4 155.2(12) . .
O2 C1 C2 C3 158.5(12) . .
O1 C1 C2 C3 -24.4(16) . .
C4 C2 C3 C6 -3.9(19) . .
C1 C2 C3 C6 175.6(11) . .
C3 C2 C4 C5 5.0(19) . .
C1 C2 C4 C5 -174.5(12) . .
C2 C4 C5 N10 -3(2) . .
C2 C3 C6 N10 0.8(19) . .
C10 C7 C9 C10 -3(2) 2_657 .
C10 C7 C9 C8 -179.1(14) 2_657 .
N10 C8 C9 C7 28.4(18) . .
N10 C8 C9 C10 -148.0(13) . .
C7 C9 C10 C7 2(2) . 2_657
C8 C9 C10 C7 178.9(13) . 2_657
C7 C9 C10 C11 -179.6(12) . .
C8 C9 C10 C11 -3(2) . .
C9 C10 C11 N11 -120.1(14) . .
C7 C10 C11 N11 58.1(16) 2_657 .
N11 C13 C14 C16 2(2) . .
N11 C12 C15 C16 -1.1(19) . .
C13 C14 C16 C15 -5(2) . .
C13 C14 C16 C17 178.1(12) . .
C12 C15 C16 C14 4(2) . .
C12 C15 C16 C17 -178.5(12) . .
C14 C16 C17 O4 179.1(13) . .
C15 C16 C17 O4 2(2) . .
C14 C16 C17 O3 0.5(19) . .
C15 C16 C17 O3 -176.6(12) . .
N4 Co1 N1 N2 119.2(12) . .
N7 Co1 N1 N2 -69.2(12) . .
O4 Co1 N1 N2 -156(42) 1_466 .
O2 Co1 N1 N2 25.7(12) . .
N4 Co1 N1 N2 -160.2(12) 2_468 .
Co1 N1 N2 N3 110(32) . .
N1 Co1 N4 N5 -43.1(12) . .
N7 Co1 N4 N5 -175.1(18) . .
O4 Co1 N4 N5 137.5(11) 1_466 .
O2 Co1 N4 N5 40.4(11) . .
N4 Co1 N4 N5 -137.1(13) 2_468 .
N1 Co1 N4 Co1 94.0(5) . 2_468
N7 Co1 N4 Co1 -38(2) . 2_468
O4 Co1 N4 Co1 -85.4(4) 1_466 2_468
O2 Co1 N4 Co1 177.5(4) . 2_468
N4 Co1 N4 Co1 0.0 2_468 2_468
Co1 N4 N5 N6 79(24) . .
Co1 N4 N5 N6 -49(24) 2_468 .
N4 Co1 N7 N8 74(3) . .
N1 Co1 N7 N8 -57.8(14) . .
O4 Co1 N7 N8 121.5(14) 1_466 .
O2 Co1 N7 N8 -141.2(14) . .
N4 Co1 N7 N8 37.0(14) 2_468 .
N4 Co1 N7 Co2 -106(2) . .
N1 Co1 N7 Co2 121.7(6) . .
O4 Co1 N7 Co2 -58.9(5) 1_466 .
O2 Co1 N7 Co2 38.3(6) . .
N4 Co1 N7 Co2 -143.5(5) 2_468 .
O1 Co2 N7 N8 125.5(12) . .
O1 Co2 N7 N8 -54.5(12) 2_568 .
O3 Co2 N7 N8 -142.1(12) 1_466 .
O3 Co2 N7 N8 37.9(12) 2_657 .
N7 Co2 N7 N8 19(100) 2_568 .
O1 Co2 N7 Co1 -54.1(6) . .
O1 Co2 N7 Co1 125.9(6) 2_568 .
O3 Co2 N7 Co1 38.3(6) 1_466 .
O3 Co2 N7 Co1 -141.7(6) 2_657 .
N7 Co2 N7 Co1 -161(100) 2_568 .
Co1 N7 N8 N9 -50(19) . .
Co2 N7 N8 N9 131(18) . .
C4 C5 N10 C6 0(2) . .
C4 C5 N10 C8 173.0(11) . .
C3 C6 N10 C5 1(2) . .
C3 C6 N10 C8 -172.0(11) . .
C9 C8 N10 C5 -111.5(14) . .
C9 C8 N10 C6 62.1(15) . .
C14 C13 N11 C12 1.3(19) . .
C14 C13 N11 C11 -179.1(11) . .
C15 C12 N11 C13 -1.7(19) . .
C15 C12 N11 C11 178.7(11) . .
C10 C11 N11 C13 -117.8(13) . .
C10 C11 N11 C12 61.8(15) . .
O2 C1 O1 Co2 -5(2) . .
C2 C1 O1 Co2 178.3(7) . .
O1 Co2 O1 C1 -176(100) 2_568 .
O3 Co2 O1 C1 -48.6(11) 1_466 .
O3 Co2 O1 C1 131.4(11) 2_657 .
N7 Co2 O1 C1 44.1(11) . .
N7 Co2 O1 C1 -135.9(11) 2_568 .
O1 C1 O2 Co1 -26(2) . .
C2 C1 O2 Co1 150.4(9) . .
N4 Co1 O2 C1 177.5(10) . .
N1 Co1 O2 C1 -88.0(11) . .
N7 Co1 O2 C1 4.0(11) . .
O4 Co1 O2 C1 92.0(11) 1_466 .
N4 Co1 O2 C1 -159(3) 2_468 .
O4 C17 O3 Co2 -71.1(17) . 1_644
C16 C17 O3 Co2 107.5(11) . 1_644
O3 C17 O4 Co1 31(2) . 1_644
C16 C17 O4 Co1 -147.8(10) . 1_644
